data_4068820
loop_
_publ_author_name
'Gu, Xingxing'
'Wang, Feijun'
'Qi, Ming-hui'
'Shao, Li-xiong'
'Shi, Min'

_publ_section_title
;
 Synthesis of Novel Dimeric Allylpalladium(II) Complexes from
 PdCl2-Promoted Ring-Opening Reactions of Vinylidenecyclopropanes
;
_journal_issue 5
_journal_name_full Organometallics
_journal_page_first 1569
_journal_paper_doi 10.1021/om801117g
_journal_volume 28
_journal_year 2009
_chemical_formula_sum 'C64 H54 Cl2 Pd2'
_chemical_formula_weight 1106.77
_chemical_name_systematic
; 
 ? 
;
_space_group_IT_number 14
_symmetry_cell_setting monoclinic
_symmetry_space_group_name_Hall '-P 2ybc'
_symmetry_space_group_name_H-M 'P 1 21/c 1'
_atom_sites_solution_hydrogens geom
_atom_sites_solution_primary direct
_atom_sites_solution_secondary difmap
_audit_creation_method SHELXL-97
_cell_angle_alpha 90.00
_cell_angle_beta 104.3370(10)
_cell_angle_gamma 90.00
_cell_formula_units_Z 4
_cell_length_a 16.1405(11)
_cell_length_b 16.7692(11)
_cell_length_c 22.9735(16)
_cell_measurement_reflns_used 6056
_cell_measurement_temperature 293(2)
_cell_measurement_theta_max 46.536
_cell_measurement_theta_min 4.393
_cell_volume 6024.4(7)
_computing_cell_refinement 'Bruker SMART'
_computing_data_collection 'Bruker SMART'
_computing_data_reduction 'Bruker SHELXTL'
_computing_molecular_graphics 'Bruker SHELXTL'
_computing_publication_material 'Bruker SHELXTL'
_computing_structure_refinement 'SHELXL-97 (Sheldrick, 1997)'
_computing_structure_solution 'SHELXS-97 (Sheldrick, 1990)'
_diffrn_ambient_temperature 293(2)
_diffrn_measured_fraction_theta_full 0.994
_diffrn_measured_fraction_theta_max 0.994
_diffrn_measurement_device_type 'CCD area detector'
_diffrn_measurement_method 'phi and omega scans'
_diffrn_radiation_monochromator graphite
_diffrn_radiation_source 'fine-focus sealed tube'
_diffrn_radiation_type MoK\a
_diffrn_radiation_wavelength 0.71073
_diffrn_reflns_av_R_equivalents 0.1113
_diffrn_reflns_av_sigmaI/netI 0.1099
_diffrn_reflns_limit_h_max 20
_diffrn_reflns_limit_h_min -19
_diffrn_reflns_limit_k_max 20
_diffrn_reflns_limit_k_min -21
_diffrn_reflns_limit_l_max 29
_diffrn_reflns_limit_l_min -25
_diffrn_reflns_number 34758
_diffrn_reflns_theta_full 27.00
_diffrn_reflns_theta_max 27.00
_diffrn_reflns_theta_min 1.30
_exptl_absorpt_coefficient_mu 0.720
_exptl_absorpt_correction_T_max 1.0000
_exptl_absorpt_correction_T_min 0.6514
_exptl_absorpt_correction_type empirical
_exptl_absorpt_process_details sadabs
_exptl_crystal_colour yellow
_exptl_crystal_density_diffrn 1.220
_exptl_crystal_density_method 'not measured'
_exptl_crystal_description prismatic
_exptl_crystal_F_000 2256
_exptl_crystal_size_max 0.417
_exptl_crystal_size_mid 0.220
_exptl_crystal_size_min 0.081
_refine_diff_density_max 1.334
_refine_diff_density_min -0.755
_refine_diff_density_rms 0.227
_refine_ls_extinction_coef 0.0023(2)
_refine_ls_extinction_expression Fc^*^=kFc[1+0.001xFc^2^\l^3^/sin(2\q)]^-1/4^
_refine_ls_extinction_method SHELXL
_refine_ls_goodness_of_fit_ref 0.998
_refine_ls_hydrogen_treatment constr
_refine_ls_matrix_type full
_refine_ls_number_parameters 620
_refine_ls_number_reflns 13083
_refine_ls_number_restraints 0
_refine_ls_restrained_S_all 0.998
_refine_ls_R_factor_all 0.1019
_refine_ls_R_factor_gt 0.0630
_refine_ls_shift/su_max 0.002
_refine_ls_shift/su_mean 0.000
_refine_ls_structure_factor_coef Fsqd
_refine_ls_weighting_details 'calc w=1/[\s^2^(Fo^2^)+(0.1092P)^2^+0.0000P] where P=(Fo^2^+2Fc^2^)/3'
_refine_ls_weighting_scheme calc
_refine_ls_wR_factor_gt 0.1951
_refine_ls_wR_factor_ref 0.2140
_reflns_number_gt 7843
_reflns_number_total 13083
_reflns_threshold_expression >2sigma(I)
_cod_data_source_file om801117g_si_002.cif
_cod_data_source_block cd27457
_cod_depositor_comments
;
The following automatic conversions were performed:

'_symmetry_cell_setting' value 'Monoclinic' changed to 'monoclinic'
according to /home/saulius/struct/CIF-dictionaries/cif_core.dic
dictionary named 'cif_core.dic' version 2.4.2 from 2011-04-26.

Automatic conversion script
Id: cif_fix_values 1715 2011-07-08 13:25:40Z adriana 
;
_cod_original_sg_symbol_H-M P2(1)/c
_cod_database_code 4068820

loop_
_symmetry_equiv_pos_as_xyz
'x, y, z'
'-x, y+1/2, -z+1/2'
'-x, -y, -z'
'x, -y-1/2, z-1/2'

loop_
_atom_site_label
_atom_site_type_symbol
_atom_site_fract_x
_atom_site_fract_y
_atom_site_fract_z
_atom_site_U_iso_or_equiv
_atom_site_adp_type
_atom_site_occupancy
_atom_site_symmetry_multiplicity
_atom_site_calc_flag
_atom_site_refinement_flags
Pd1 Pd 0.15284(3) 0.87079(3) 0.26109(2) 0.04088(17) Uani 1 1 d .
Pd2 Pd -0.02448(3) 0.85254(3) 0.16174(2) 0.04160(17) Uani 1 1 d .
Cl1 Cl 0.00466(10) 0.89893(10) 0.26265(7) 0.0529(4) Uani 1 1 d .
Cl2 Cl 0.11476(10) 0.90886(10) 0.15894(7) 0.0537(4) Uani 1 1 d .
C1 C 0.2792(4) 0.8403(4) 0.2821(3) 0.0440(14) Uani 1 1 d .
C2 C 0.2590(4) 0.8546(3) 0.3364(3) 0.0439(14) Uani 1 1 d .
C3 C 0.1867(4) 0.8146(3) 0.3492(2) 0.0429(14) Uani 1 1 d .
C4 C 0.1637(4) 0.8580(4) 0.3990(3) 0.0496(16) Uani 1 1 d .
C5 C 0.2217(4) 0.9224(4) 0.4164(3) 0.0539(17) Uani 1 1 d .
C6 C 0.2834(4) 0.9256(4) 0.3776(3) 0.0566(17) Uani 1 1 d .
H6 H 0.3407 0.9157 0.4033 0.068 Uiso 1 1 calc R
C7 C 0.2189(5) 0.9694(4) 0.4644(3) 0.070(2) Uani 1 1 d .
H7 H 0.2577 1.0107 0.4769 0.084 Uiso 1 1 calc R
C8 C 0.1543(7) 0.9523(5) 0.4942(4) 0.091(3) Uani 1 1 d .
H8 H 0.1511 0.9835 0.5270 0.109 Uiso 1 1 calc R
C9 C 0.0937(6) 0.8897(5) 0.4767(4) 0.077(2) Uani 1 1 d .
H9 H 0.0512 0.8808 0.4969 0.093 Uiso 1 1 calc R
C10 C 0.1003(5) 0.8427(4) 0.4288(3) 0.0601(18) Uani 1 1 d .
H10 H 0.0623 0.8007 0.4164 0.072 Uiso 1 1 calc R
C11 C 0.2850(6) 1.0033(5) 0.3484(4) 0.085(3) Uani 1 1 d .
H11A H 0.3053 0.9966 0.3128 0.128 Uiso 1 1 calc R
H11B H 0.3224 1.0388 0.3755 0.128 Uiso 1 1 calc R
H11C H 0.2283 1.0253 0.3378 0.128 Uiso 1 1 calc R
C12 C 0.1592(4) 0.7306(4) 0.3322(3) 0.0473(15) Uani 1 1 d .
C13 C 0.0759(4) 0.7078(4) 0.3141(3) 0.0557(17) Uani 1 1 d .
H13 H 0.0320 0.7445 0.3116 0.067 Uiso 1 1 calc R
C14 C 0.0581(6) 0.6275(6) 0.2992(3) 0.079(3) Uani 1 1 d .
H14 H 0.0012 0.6123 0.2856 0.095 Uiso 1 1 calc R
C15 C 0.1206(6) 0.5691(5) 0.3037(4) 0.077(2) Uani 1 1 d .
H15 H 0.1063 0.5160 0.2947 0.092 Uiso 1 1 calc R
C16 C 0.2006(6) 0.5920(4) 0.3211(4) 0.078(2) Uani 1 1 d .
H16 H 0.2439 0.5544 0.3246 0.094 Uiso 1 1 calc R
C17 C 0.2223(5) 0.6725(4) 0.3348(3) 0.0628(19) Uani 1 1 d .
H17 H 0.2796 0.6873 0.3458 0.075 Uiso 1 1 calc R
C18 C 0.3391(4) 0.8146(4) 0.2563(3) 0.0476(15) Uani 1 1 d .
C19 C 0.3276(4) 0.8139(4) 0.1903(3) 0.0506(16) Uani 1 1 d .
C20 C 0.3212(5) 0.7446(5) 0.1582(3) 0.069(2) Uani 1 1 d .
H20 H 0.3256 0.6961 0.1784 0.082 Uiso 1 1 calc R
C21 C 0.3084(5) 0.7445(6) 0.0967(4) 0.079(2) Uani 1 1 d .
H21 H 0.3024 0.6958 0.0768 0.095 Uiso 1 1 calc R
C22 C 0.3043(5) 0.8109(6) 0.0646(3) 0.072(2) Uani 1 1 d .
C23 C 0.3088(6) 0.8795(6) 0.0957(4) 0.088(3) Uani 1 1 d .
H23 H 0.3037 0.9277 0.0750 0.105 Uiso 1 1 calc R
C24 C 0.3209(5) 0.8802(5) 0.1578(4) 0.076(2) Uani 1 1 d .
H24 H 0.3244 0.9291 0.1774 0.091 Uiso 1 1 calc R
C25 C 0.2943(6) 0.8129(7) -0.0020(4) 0.111(4) Uani 1 1 d .
H25A H 0.3495 0.8090 -0.0105 0.166 Uiso 1 1 calc R
H25B H 0.2676 0.8620 -0.0180 0.166 Uiso 1 1 calc R
H25C H 0.2594 0.7688 -0.0203 0.166 Uiso 1 1 calc R
C26 C 0.4220(4) 0.7812(4) 0.2930(3) 0.0560(18) Uani 1 1 d .
C27 C 0.4366(4) 0.7624(5) 0.3542(3) 0.066(2) Uani 1 1 d .
H27 H 0.3938 0.7738 0.3736 0.079 Uiso 1 1 calc R
C28 C 0.5101(5) 0.7282(5) 0.3867(4) 0.075(2) Uani 1 1 d .
H28 H 0.5164 0.7176 0.4273 0.090 Uiso 1 1 calc R
C29 C 0.5744(5) 0.7094(6) 0.3606(4) 0.080(2) Uani 1 1 d .
C30 C 0.5641(5) 0.7268(6) 0.3023(4) 0.099(3) Uani 1 1 d .
H30 H 0.6079 0.7143 0.2840 0.119 Uiso 1 1 calc R
C31 C 0.4894(4) 0.7633(5) 0.2675(4) 0.079(3) Uani 1 1 d .
H31 H 0.4852 0.7755 0.2274 0.095 Uiso 1 1 calc R
C32 C 0.6551(5) 0.6691(7) 0.3972(5) 0.126(4) Uani 1 1 d .
H32A H 0.6561 0.6145 0.3847 0.189 Uiso 1 1 calc R
H32B H 0.6558 0.6709 0.4390 0.189 Uiso 1 1 calc R
H32C H 0.7045 0.6963 0.3908 0.189 Uiso 1 1 calc R
C33 C -0.1436(3) 0.8022(4) 0.1396(3) 0.0455(15) Uani 1 1 d .
C34 C -0.1206(3) 0.8142(4) 0.0844(3) 0.0432(14) Uani 1 1 d .
C35 C -0.0407(4) 0.7853(3) 0.0777(2) 0.0396(13) Uani 1 1 d .
C36 C -0.0201(4) 0.8302(4) 0.0281(3) 0.0440(14) Uani 1 1 d .
C37 C -0.0873(4) 0.8839(4) 0.0039(3) 0.0449(14) Uani 1 1 d .
C38 C -0.1576(4) 0.8754(4) 0.0364(3) 0.0511(16) Uani 1 1 d .
H38 H -0.2070 0.8511 0.0085 0.061 Uiso 1 1 calc R
C39 C -0.0849(4) 0.9307(4) -0.0442(3) 0.0528(16) Uani 1 1 d .
H39 H -0.1298 0.9651 -0.0605 0.063 Uiso 1 1 calc R
C40 C -0.0157(5) 0.9261(4) -0.0680(3) 0.0586(18) Uani 1 1 d .
H40 H -0.0132 0.9587 -0.1003 0.070 Uiso 1 1 calc R
C41 C 0.0511(5) 0.8742(4) -0.0453(3) 0.0556(17) Uani 1 1 d .
H41 H 0.0972 0.8715 -0.0627 0.067 Uiso 1 1 calc R
C42 C 0.0494(4) 0.8260(4) 0.0038(3) 0.0485(15) Uani 1 1 d .
H42 H 0.0944 0.7916 0.0198 0.058 Uiso 1 1 calc R
C43 C -0.1881(5) 0.9539(4) 0.0598(4) 0.076(2) Uani 1 1 d .
H43A H -0.2336 0.9426 0.0787 0.113 Uiso 1 1 calc R
H43B H -0.2083 0.9897 0.0267 0.113 Uiso 1 1 calc R
H43C H -0.1413 0.9781 0.0884 0.113 Uiso 1 1 calc R
C44 C -0.0009(4) 0.7069(4) 0.1025(3) 0.0444(14) Uani 1 1 d .
C45 C 0.0871(4) 0.6988(4) 0.1234(3) 0.0535(16) Uani 1 1 d .
H45 H 0.1228 0.7422 0.1228 0.064 Uiso 1 1 calc R
C46 C 0.1207(5) 0.6279(5) 0.1447(4) 0.071(2) Uani 1 1 d .
H46 H 0.1796 0.6226 0.1587 0.085 Uiso 1 1 calc R
C47 C 0.0674(6) 0.5623(5) 0.1457(4) 0.076(2) Uani 1 1 d .
H47 H 0.0905 0.5131 0.1600 0.092 Uiso 1 1 calc R
C48 C -0.0186(5) 0.5718(4) 0.1256(4) 0.071(2) Uani 1 1 d .
H48 H -0.0547 0.5289 0.1267 0.085 Uiso 1 1 calc R
C49 C -0.0524(5) 0.6430(4) 0.1039(3) 0.0578(18) Uani 1 1 d .
H49 H -0.1114 0.6483 0.0898 0.069 Uiso 1 1 calc R
C50 C -0.2053(4) 0.7783(4) 0.1639(3) 0.0478(15) Uani 1 1 d .
C51 C -0.1973(4) 0.7890(4) 0.2307(3) 0.0485(15) Uani 1 1 d .
C52 C -0.1703(5) 0.7275(5) 0.2705(3) 0.074(2) Uani 1 1 d .
H52 H -0.1614 0.6770 0.2563 0.088 Uiso 1 1 calc R
C53 C -0.1564(5) 0.7408(5) 0.3312(4) 0.083(3) Uani 1 1 d .
H53 H -0.1338 0.6997 0.3576 0.099 Uiso 1 1 calc R
C54 C -0.1738(5) 0.8099(5) 0.3540(3) 0.069(2) Uani 1 1 d .
C55 C -0.2043(5) 0.8700(5) 0.3143(4) 0.071(2) Uani 1 1 d .
H55 H -0.2178 0.9186 0.3292 0.086 Uiso 1 1 calc R
C56 C -0.2159(5) 0.8617(4) 0.2535(4) 0.065(2) Uani 1 1 d .
H56 H -0.2359 0.9042 0.2278 0.078 Uiso 1 1 calc R
C57 C -0.1588(6) 0.8201(6) 0.4218(4) 0.103(3) Uani 1 1 d .
H57A H -0.1324 0.7729 0.4417 0.154 Uiso 1 1 calc R
H57B H -0.2125 0.8287 0.4316 0.154 Uiso 1 1 calc R
H57C H -0.1221 0.8651 0.4347 0.154 Uiso 1 1 calc R
C58 C -0.2843(4) 0.7388(4) 0.1268(3) 0.0499(16) Uani 1 1 d .
C59 C -0.2908(4) 0.7119(4) 0.0688(3) 0.0574(17) Uani 1 1 d .
H59 H -0.2441 0.7170 0.0521 0.069 Uiso 1 1 calc R
C60 C -0.3653(4) 0.6776(4) 0.0353(3) 0.0626(19) Uani 1 1 d .
H60 H -0.3675 0.6604 -0.0035 0.075 Uiso 1 1 calc R
C61 C -0.4359(4) 0.6684(5) 0.0577(4) 0.067(2) Uani 1 1 d .
C62 C -0.4311(5) 0.6942(5) 0.1143(4) 0.083(3) Uani 1 1 d .
H62 H -0.4784 0.6886 0.1302 0.099 Uiso 1 1 calc R
C63 C -0.3563(4) 0.7292(5) 0.1494(3) 0.069(2) Uani 1 1 d .
H63 H -0.3547 0.7461 0.1882 0.083 Uiso 1 1 calc R
C64 C -0.5152(5) 0.6304(6) 0.0196(4) 0.104(3) Uani 1 1 d .
H64A H -0.5275 0.5823 0.0385 0.156 Uiso 1 1 calc R
H64B H -0.5064 0.6179 -0.0192 0.156 Uiso 1 1 calc R
H64C H -0.5624 0.6666 0.0150 0.156 Uiso 1 1 calc R

loop_
_atom_site_aniso_label
_atom_site_aniso_U_11
_atom_site_aniso_U_22
_atom_site_aniso_U_33
_atom_site_aniso_U_23
_atom_site_aniso_U_13
_atom_site_aniso_U_12
Pd1 0.0420(3) 0.0452(3) 0.0307(3) 0.00188(19) 0.0001(2) -0.0003(2)
Pd2 0.0387(3) 0.0509(3) 0.0323(3) 0.0040(2) 0.0032(2) 0.0014(2)
Cl1 0.0490(9) 0.0667(10) 0.0401(9) -0.0059(7) 0.0055(7) 0.0095(8)
Cl2 0.0465(9) 0.0714(11) 0.0380(9) 0.0157(8) 0.0004(7) -0.0076(8)
C1 0.035(3) 0.054(4) 0.037(3) 0.002(3) -0.002(3) -0.003(3)
C2 0.041(3) 0.050(4) 0.034(3) 0.005(3) -0.004(3) 0.002(3)
C3 0.052(4) 0.047(3) 0.025(3) 0.003(2) -0.001(3) 0.005(3)
C4 0.061(4) 0.052(4) 0.030(3) 0.000(3) 0.001(3) 0.009(3)
C5 0.060(4) 0.055(4) 0.039(4) -0.003(3) -0.001(3) -0.001(3)
C6 0.054(4) 0.065(4) 0.041(4) -0.007(3) -0.007(3) -0.013(3)
C7 0.092(6) 0.066(5) 0.051(5) -0.019(4) 0.017(4) -0.006(4)
C8 0.148(9) 0.077(6) 0.048(5) -0.018(4) 0.025(5) 0.014(6)
C9 0.110(7) 0.074(5) 0.054(5) -0.003(4) 0.032(5) -0.001(5)
C10 0.087(5) 0.054(4) 0.043(4) 0.000(3) 0.023(4) -0.009(4)
C11 0.118(7) 0.069(5) 0.068(6) -0.004(4) 0.022(5) -0.028(5)
C12 0.067(4) 0.044(4) 0.028(3) 0.003(3) 0.007(3) 0.000(3)
C13 0.057(4) 0.059(4) 0.047(4) 0.005(3) 0.006(3) -0.011(3)
C14 0.084(6) 0.107(7) 0.042(4) -0.004(4) 0.007(4) -0.045(5)
C15 0.105(7) 0.063(5) 0.063(5) -0.012(4) 0.021(5) -0.017(5)
C16 0.106(7) 0.042(4) 0.087(6) -0.012(4) 0.023(5) -0.001(4)
C17 0.067(5) 0.066(5) 0.052(4) -0.002(4) 0.008(4) -0.003(4)
C18 0.045(3) 0.052(4) 0.043(4) 0.003(3) 0.006(3) -0.006(3)
C19 0.041(3) 0.068(4) 0.040(4) 0.003(3) 0.006(3) -0.003(3)
C20 0.070(5) 0.082(5) 0.052(5) -0.001(4) 0.012(4) -0.009(4)
C21 0.073(5) 0.101(7) 0.063(6) -0.024(5) 0.016(4) -0.004(5)
C22 0.052(4) 0.119(7) 0.043(4) -0.006(5) 0.006(4) 0.007(5)
C23 0.095(7) 0.116(8) 0.053(5) 0.027(5) 0.019(5) 0.016(6)
C24 0.084(6) 0.086(6) 0.056(5) -0.001(4) 0.015(4) 0.000(5)
C25 0.098(7) 0.184(11) 0.048(5) -0.016(6) 0.013(5) 0.013(7)
C26 0.041(4) 0.072(5) 0.050(4) -0.006(3) 0.003(3) -0.004(3)
C27 0.046(4) 0.094(6) 0.050(4) -0.003(4) 0.000(3) 0.005(4)
C28 0.049(4) 0.109(7) 0.058(5) 0.007(4) -0.004(4) 0.010(4)
C29 0.046(4) 0.109(7) 0.073(6) 0.008(5) -0.008(4) 0.006(4)
C30 0.048(5) 0.164(10) 0.085(7) 0.011(7) 0.015(5) 0.013(5)
C31 0.047(4) 0.128(8) 0.063(5) 0.021(5) 0.015(4) 0.013(4)
C32 0.059(6) 0.178(11) 0.126(9) 0.037(8) -0.007(6) 0.048(6)
C33 0.031(3) 0.062(4) 0.041(4) 0.002(3) 0.004(3) 0.001(3)
C34 0.035(3) 0.057(4) 0.033(3) -0.003(3) 0.000(3) -0.008(3)
C35 0.042(3) 0.048(3) 0.027(3) -0.002(2) 0.005(2) -0.001(3)
C36 0.042(3) 0.048(4) 0.037(3) -0.001(3) 0.002(3) -0.001(3)
C37 0.047(3) 0.050(4) 0.036(3) 0.004(3) 0.005(3) 0.001(3)
C38 0.043(4) 0.067(4) 0.037(4) 0.005(3) -0.003(3) 0.003(3)
C39 0.062(4) 0.056(4) 0.036(4) 0.011(3) 0.004(3) 0.008(3)
C40 0.081(5) 0.057(4) 0.037(4) 0.013(3) 0.012(4) 0.005(4)
C41 0.073(5) 0.055(4) 0.043(4) 0.004(3) 0.021(4) 0.000(3)
C42 0.053(4) 0.050(4) 0.041(4) 0.001(3) 0.008(3) 0.004(3)
C43 0.075(5) 0.075(5) 0.080(6) 0.025(4) 0.026(4) 0.029(4)
C44 0.052(4) 0.049(4) 0.033(3) 0.005(3) 0.010(3) 0.006(3)
C45 0.048(4) 0.058(4) 0.053(4) 0.012(3) 0.011(3) 0.008(3)
C46 0.059(5) 0.081(5) 0.070(5) 0.025(4) 0.010(4) 0.014(4)
C47 0.099(6) 0.064(5) 0.069(5) 0.022(4) 0.026(5) 0.026(5)
C48 0.077(5) 0.057(5) 0.077(6) 0.010(4) 0.014(4) -0.006(4)
C49 0.057(4) 0.052(4) 0.059(5) 0.008(3) 0.003(3) 0.000(3)
C50 0.042(3) 0.059(4) 0.041(4) 0.004(3) 0.006(3) 0.007(3)
C51 0.036(3) 0.067(4) 0.044(4) 0.001(3) 0.013(3) -0.001(3)
C52 0.093(6) 0.074(5) 0.052(5) 0.012(4) 0.015(4) 0.032(4)
C53 0.103(7) 0.093(6) 0.053(5) 0.023(5) 0.020(5) 0.032(5)
C54 0.060(5) 0.095(6) 0.049(5) -0.003(4) 0.009(4) -0.006(4)
C55 0.092(6) 0.070(5) 0.059(5) -0.014(4) 0.032(5) -0.014(4)
C56 0.073(5) 0.060(5) 0.063(5) 0.004(4) 0.017(4) 0.005(4)
C57 0.117(8) 0.136(9) 0.052(5) -0.014(5) 0.013(5) 0.013(7)
C58 0.038(3) 0.059(4) 0.051(4) 0.007(3) 0.008(3) 0.002(3)
C59 0.046(4) 0.073(5) 0.051(4) 0.004(4) 0.008(3) -0.002(3)
C60 0.055(4) 0.080(5) 0.045(4) -0.002(4) -0.003(3) -0.004(4)
C61 0.044(4) 0.086(6) 0.067(5) -0.001(4) 0.004(4) -0.010(4)
C62 0.047(4) 0.112(7) 0.091(7) -0.005(6) 0.020(4) -0.018(4)
C63 0.049(4) 0.108(6) 0.055(5) -0.010(4) 0.019(4) -0.010(4)
C64 0.060(5) 0.152(10) 0.092(7) -0.007(6) 0.003(5) -0.032(5)

loop_
_atom_type_symbol
_atom_type_description
_atom_type_scat_dispersion_real
_atom_type_scat_dispersion_imag
_atom_type_scat_source
C C 0.0033 0.0016 'International Tables Vol C Tables 4.2.6.8 and 6.1.1.4'
H H 0.0000 0.0000 'International Tables Vol C Tables 4.2.6.8 and 6.1.1.4'
Cl Cl 0.1484 0.1585 'International Tables Vol C Tables 4.2.6.8 and 6.1.1.4'
Pd Pd -0.9988 1.0072 'International Tables Vol C Tables 4.2.6.8 and 6.1.1.4'

loop_
_geom_angle_atom_site_label_1
_geom_angle_atom_site_label_2
_geom_angle_atom_site_label_3
_geom_angle
C1 Pd1 C2 38.7(2)
C1 Pd1 C3 70.4(2)
C2 Pd1 C3 39.0(2)
C1 Pd1 Cl2 107.56(18)
C2 Pd1 Cl2 143.20(18)
C3 Pd1 Cl2 170.01(16)
C1 Pd1 Cl1 165.44(18)
C2 Pd1 Cl1 127.26(18)
C3 Pd1 Cl1 95.24(17)
Cl2 Pd1 Cl1 87.00(6)
C33 Pd2 C34 39.6(2)
C33 Pd2 C35 70.7(2)
C34 Pd2 C35 38.2(2)
C33 Pd2 Cl1 108.89(18)
C34 Pd2 Cl1 146.30(16)
C35 Pd2 Cl1 167.66(15)
C33 Pd2 Cl2 164.43(18)
C34 Pd2 Cl2 124.91(16)
C35 Pd2 Cl2 94.88(15)
Cl1 Pd2 Cl2 86.46(6)
Pd2 Cl1 Pd1 83.15(5)
Pd1 Cl2 Pd2 83.37(5)
C18 C1 C2 145.0(6)
C18 C1 Pd1 140.6(5)
C2 C1 Pd1 74.1(4)
C1 C2 C3 119.1(5)
C1 C2 C6 128.1(6)
C3 C2 C6 109.8(5)
C1 C2 Pd1 67.2(3)
C3 C2 Pd1 72.2(3)
C6 C2 Pd1 116.2(4)
C2 C3 C4 107.4(5)
C2 C3 C12 126.1(6)
C4 C3 C12 123.3(6)
C2 C3 Pd1 68.8(3)
C4 C3 Pd1 116.9(4)
C12 C3 Pd1 100.1(4)
C10 C4 C5 121.1(6)
C10 C4 C3 130.3(6)
C5 C4 C3 108.5(6)
C7 C5 C4 121.0(7)
C7 C5 C6 128.5(7)
C4 C5 C6 110.5(6)
C11 C6 C5 113.2(7)
C11 C6 C2 116.4(6)
C5 C6 C2 103.7(5)
C11 C6 H6 107.7
C5 C6 H6 107.7
C2 C6 H6 107.7
C5 C7 C8 116.8(7)
C5 C7 H7 121.6
C8 C7 H7 121.6
C7 C8 C9 123.5(7)
C7 C8 H8 118.2
C9 C8 H8 118.2
C10 C9 C8 117.6(8)
C10 C9 H9 121.2
C8 C9 H9 121.2
C9 C10 C4 120.0(7)
C9 C10 H10 120.0
C4 C10 H10 120.0
C6 C11 H11A 109.5
C6 C11 H11B 109.5
H11A C11 H11B 109.5
C6 C11 H11C 109.5
H11A C11 H11C 109.5
H11B C11 H11C 109.5
C13 C12 C17 118.1(6)
C13 C12 C3 123.4(6)
C17 C12 C3 118.5(6)
C12 C13 C14 118.2(7)
C12 C13 H13 120.9
C14 C13 H13 120.9
C15 C14 C13 123.9(8)
C15 C14 H14 118.1
C13 C14 H14 118.1
C16 C15 C14 117.2(8)
C16 C15 H15 121.4
C14 C15 H15 121.4
C15 C16 C17 121.3(8)
C15 C16 H16 119.3
C17 C16 H16 119.3
C12 C17 C16 121.2(7)
C12 C17 H17 119.4
C16 C17 H17 119.4
C1 C18 C19 122.7(6)
C1 C18 C26 121.2(6)
C19 C18 C26 116.1(6)
C24 C19 C20 115.0(7)
C24 C19 C18 122.8(7)
C20 C19 C18 122.3(6)
C19 C20 C21 121.9(8)
C19 C20 H20 119.1
C21 C20 H20 119.1
C22 C21 C20 122.9(8)
C22 C21 H21 118.5
C20 C21 H21 118.5
C21 C22 C23 115.7(8)
C21 C22 C25 124.3(9)
C23 C22 C25 120.0(9)
C22 C23 C24 121.7(9)
C22 C23 H23 119.1
C24 C23 H23 119.1
C19 C24 C23 122.7(8)
C19 C24 H24 118.6
C23 C24 H24 118.6
C22 C25 H25A 109.5
C22 C25 H25B 109.5
H25A C25 H25B 109.5
C22 C25 H25C 109.5
H25A C25 H25C 109.5
H25B C25 H25C 109.5
C31 C26 C27 114.9(7)
C31 C26 C18 121.7(6)
C27 C26 C18 123.4(6)
C28 C27 C26 123.4(7)
C28 C27 H27 118.3
C26 C27 H27 118.3
C29 C28 C27 120.9(8)
C29 C28 H28 119.5
C27 C28 H28 119.5
C30 C29 C28 118.1(8)
C30 C29 C32 121.7(9)
C28 C29 C32 120.2(8)
C29 C30 C31 122.5(8)
C29 C30 H30 118.8
C31 C30 H30 118.8
C26 C31 C30 120.2(8)
C26 C31 H31 119.9
C30 C31 H31 119.9
C29 C32 H32A 109.5
C29 C32 H32B 109.5
H32A C32 H32B 109.5
C29 C32 H32C 109.5
H32A C32 H32C 109.5
H32B C32 H32C 109.5
C50 C33 C34 144.3(6)
C50 C33 Pd2 141.5(5)
C34 C33 Pd2 74.1(3)
C35 C34 C33 119.5(5)
C35 C34 C38 110.9(5)
C33 C34 C38 127.0(6)
C35 C34 Pd2 72.7(3)
C33 C34 Pd2 66.3(3)
C38 C34 Pd2 118.2(4)
C34 C35 C36 107.1(5)
C34 C35 C44 124.6(5)
C36 C35 C44 125.5(5)
C34 C35 Pd2 69.1(3)
C36 C35 Pd2 114.7(4)
C44 C35 Pd2 99.7(4)
C42 C36 C37 119.9(6)
C42 C36 C35 130.7(6)
C37 C36 C35 109.4(5)
C39 C37 C36 120.8(6)
C39 C37 C38 129.0(6)
C36 C37 C38 110.1(5)
C37 C38 C34 102.3(5)
C37 C38 C43 115.7(6)
C34 C38 C43 115.2(6)
C37 C38 H38 107.7
C34 C38 H38 107.7
C43 C38 H38 107.7
C40 C39 C37 118.9(6)
C40 C39 H39 120.5
C37 C39 H39 120.5
C39 C40 C41 121.5(6)
C39 C40 H40 119.2
C41 C40 H40 119.2
C40 C41 C42 120.1(6)
C40 C41 H41 120.0
C42 C41 H41 120.0
C36 C42 C41 118.7(6)
C36 C42 H42 120.6
C41 C42 H42 120.6
C38 C43 H43A 109.5
C38 C43 H43B 109.5
H43A C43 H43B 109.5
C38 C43 H43C 109.5
H43A C43 H43C 109.5
H43B C43 H43C 109.5
C49 C44 C45 119.6(6)
C49 C44 C35 119.2(6)
C45 C44 C35 121.2(6)
C46 C45 C44 119.8(7)
C46 C45 H45 120.1
C44 C45 H45 120.1
C45 C46 C47 120.5(7)
C45 C46 H46 119.8
C47 C46 H46 119.8
C48 C47 C46 118.8(7)
C48 C47 H47 120.6
C46 C47 H47 120.6
C49 C48 C47 120.8(7)
C49 C48 H48 119.6
C47 C48 H48 119.6
C48 C49 C44 120.6(7)
C48 C49 H49 119.7
C44 C49 H49 119.7
C33 C50 C58 121.2(6)
C33 C50 C51 120.5(6)
C58 C50 C51 118.3(5)
C52 C51 C56 118.1(7)
C52 C51 C50 121.1(6)
C56 C51 C50 120.9(6)
C51 C52 C53 119.8(8)
C51 C52 H52 120.1
C53 C52 H52 120.1
C54 C53 C52 122.9(8)
C54 C53 H53 118.6
C52 C53 H53 118.6
C53 C54 C55 117.2(8)
C53 C54 C57 120.2(8)
C55 C54 C57 122.6(8)
C54 C55 C56 122.8(8)
C54 C55 H55 118.6
C56 C55 H55 118.6
C55 C56 C51 119.1(7)
C55 C56 H56 120.5
C51 C56 H56 120.5
C54 C57 H57A 109.5
C54 C57 H57B 109.5
H57A C57 H57B 109.5
C54 C57 H57C 109.5
H57A C57 H57C 109.5
H57B C57 H57C 109.5
C59 C58 C63 116.7(6)
C59 C58 C50 122.7(6)
C63 C58 C50 120.5(6)
C60 C59 C58 121.3(6)
C60 C59 H59 119.4
C58 C59 H59 119.4
C61 C60 C59 121.8(7)
C61 C60 H60 119.1
C59 C60 H60 119.1
C62 C61 C60 117.9(7)
C62 C61 C64 122.3(7)
C60 C61 C64 119.8(8)
C61 C62 C63 121.5(7)
C61 C62 H62 119.2
C63 C62 H62 119.2
C58 C63 C62 120.7(7)
C58 C63 H63 119.6
C62 C63 H63 119.6
C61 C64 H64A 109.5
C61 C64 H64B 109.5
H64A C64 H64B 109.5
C61 C64 H64C 109.5
H64A C64 H64C 109.5
H64B C64 H64C 109.5

loop_
_geom_bond_atom_site_label_1
_geom_bond_atom_site_label_2
_geom_bond_distance
Pd1 C1 2.041(6)
Pd1 C2 2.130(6)
Pd1 C3 2.176(5)
Pd1 Cl2 2.3617(15)
Pd1 Cl1 2.4466(16)
Pd2 C33 2.046(6)
Pd2 C34 2.148(5)
Pd2 C35 2.195(5)
Pd2 Cl1 2.3792(16)
Pd2 Cl2 2.4532(16)
C1 C18 1.325(8)
C1 C2 1.386(8)
C2 C3 1.438(8)
C2 C6 1.511(8)
C3 C4 1.479(8)
C3 C12 1.499(8)
C4 C10 1.389(9)
C4 C5 1.420(9)
C5 C7 1.366(9)
C5 C6 1.493(9)
C6 C11 1.469(10)
C6 H6 0.9800
C7 C8 1.411(11)
C7 H7 0.9300
C8 C9 1.422(11)
C8 H8 0.9300
C9 C10 1.381(10)
C9 H9 0.9300
C10 H10 0.9300
C11 H11A 0.9600
C11 H11B 0.9600
C11 H11C 0.9600
C12 C13 1.360(9)
C12 C17 1.400(9)
C13 C14 1.401(10)
C13 H13 0.9300
C14 C15 1.392(12)
C14 H14 0.9300
C15 C16 1.310(11)
C15 H15 0.9300
C16 C17 1.411(10)
C16 H16 0.9300
C17 H17 0.9300
C18 C19 1.481(9)
C18 C26 1.503(8)
C19 C24 1.329(10)
C19 C20 1.368(10)
C20 C21 1.375(10)
C20 H20 0.9300
C21 C22 1.328(11)
C21 H21 0.9300
C22 C23 1.346(12)
C22 C25 1.500(11)
C23 C24 1.392(11)
C23 H23 0.9300
C24 H24 0.9300
C25 H25A 0.9600
C25 H25B 0.9600
C25 H25C 0.9600
C26 C31 1.389(9)
C26 C27 1.403(9)
C27 C28 1.362(9)
C27 H27 0.9300
C28 C29 1.357(11)
C28 H28 0.9300
C29 C30 1.342(11)
C29 C32 1.522(10)
C30 C31 1.411(10)
C30 H30 0.9300
C31 H31 0.9300
C32 H32A 0.9600
C32 H32B 0.9600
C32 H32C 0.9600
C33 C50 1.318(8)
C33 C34 1.422(8)
C34 C35 1.422(8)
C34 C38 1.515(8)
C35 C36 1.471(8)
C35 C44 1.512(8)
C36 C42 1.372(8)
C36 C37 1.411(8)
C37 C39 1.365(8)
C37 C38 1.512(9)
C38 C43 1.546(9)
C38 H38 0.9800
C39 C40 1.362(9)
C39 H39 0.9300
C40 C41 1.383(9)
C40 H40 0.9300
C41 C42 1.393(8)
C41 H41 0.9300
C42 H42 0.9300
C43 H43A 0.9600
C43 H43B 0.9600
C43 H43C 0.9600
C44 C49 1.362(9)
C44 C45 1.389(8)
C45 C46 1.346(9)
C45 H45 0.9300
C46 C47 1.401(11)
C46 H46 0.9300
C47 C48 1.360(10)
C47 H47 0.9300
C48 C49 1.357(9)
C48 H48 0.9300
C49 H49 0.9300
C50 C58 1.502(8)
C50 C51 1.518(8)
C51 C52 1.376(9)
C51 C56 1.389(9)
C52 C53 1.377(10)
C52 H52 0.9300
C53 C54 1.329(11)
C53 H53 0.9300
C54 C55 1.366(11)
C54 C57 1.526(11)
C55 C56 1.369(10)
C55 H55 0.9300
C56 H56 0.9300
C57 H57A 0.9600
C57 H57B 0.9600
C57 H57C 0.9600
C58 C59 1.386(9)
C58 C63 1.395(9)
C59 C60 1.381(9)
C59 H59 0.9300
C60 C61 1.371(10)
C60 H60 0.9300
C61 C62 1.354(11)
C61 C64 1.502(10)
C62 C63 1.403(10)
C62 H62 0.9300
C63 H63 0.9300
C64 H64A 0.9600
C64 H64B 0.9600
C64 H64C 0.9600

loop_
_geom_torsion_atom_site_label_1
_geom_torsion_atom_site_label_2
_geom_torsion_atom_site_label_3
_geom_torsion_atom_site_label_4
_geom_torsion
C33 Pd2 Cl1 Pd1 150.49(18)
C34 Pd2 Cl1 Pd1 167.6(3)
C35 Pd2 Cl1 Pd1 64.5(7)
Cl2 Pd2 Cl1 Pd1 -32.19(6)
C1 Pd1 Cl1 Pd2 -146.9(7)
C2 Pd1 Cl1 Pd2 -161.1(2)
C3 Pd1 Cl1 Pd2 -136.66(16)
Cl2 Pd1 Cl1 Pd2 33.58(6)
C1 Pd1 Cl2 Pd2 147.70(18)
C2 Pd1 Cl2 Pd2 167.2(3)
C3 Pd1 Cl2 Pd2 70.8(9)
Cl1 Pd1 Cl2 Pd2 -32.42(6)
C33 Pd2 Cl2 Pd1 -156.0(7)
C34 Pd2 Cl2 Pd1 -159.8(2)
C35 Pd2 Cl2 Pd1 -134.22(15)
Cl1 Pd2 Cl2 Pd1 33.48(6)
C2 Pd1 C1 C18 174.0(10)
C3 Pd1 C1 C18 145.1(8)
Cl2 Pd1 C1 C18 -24.6(8)
Cl1 Pd1 C1 C18 155.9(5)
C3 Pd1 C1 C2 -29.0(3)
Cl2 Pd1 C1 C2 161.4(3)
Cl1 Pd1 C1 C2 -18.1(9)
C18 C1 C2 C3 -121.2(10)
Pd1 C1 C2 C3 52.2(5)
C18 C1 C2 C6 80.4(12)
Pd1 C1 C2 C6 -106.2(6)
C18 C1 C2 Pd1 -173.4(11)
C3 Pd1 C2 C1 133.5(5)
Cl2 Pd1 C2 C1 -30.6(5)
Cl1 Pd1 C2 C1 174.4(3)
C1 Pd1 C2 C3 -133.5(5)
Cl2 Pd1 C2 C3 -164.1(3)
Cl1 Pd1 C2 C3 40.8(4)
C1 Pd1 C2 C6 122.6(6)
C3 Pd1 C2 C6 -103.8(6)
Cl2 Pd1 C2 C6 92.1(5)
Cl1 Pd1 C2 C6 -63.0(5)
C1 C2 C3 C4 -162.7(5)
C6 C2 C3 C4 -0.6(6)
Pd1 C2 C3 C4 -112.8(4)
C1 C2 C3 C12 37.2(8)
C6 C2 C3 C12 -160.7(5)
Pd1 C2 C3 C12 87.1(5)
C1 C2 C3 Pd1 -49.9(5)
C6 C2 C3 Pd1 112.2(5)
C1 Pd1 C3 C2 28.8(3)
Cl2 Pd1 C3 C2 108.9(9)
Cl1 Pd1 C3 C2 -148.5(3)
C1 Pd1 C3 C4 128.2(5)
C2 Pd1 C3 C4 99.4(6)
Cl2 Pd1 C3 C4 -151.7(7)
Cl1 Pd1 C3 C4 -49.1(5)
C1 Pd1 C3 C12 -96.1(4)
C2 Pd1 C3 C12 -124.9(6)
Cl2 Pd1 C3 C12 -16.0(12)
Cl1 Pd1 C3 C12 86.6(4)
C2 C3 C4 C10 -178.4(7)
C12 C3 C4 C10 -17.6(10)
Pd1 C3 C4 C10 107.0(7)
C2 C3 C4 C5 -0.7(7)
C12 C3 C4 C5 160.1(6)
Pd1 C3 C4 C5 -75.2(6)
C10 C4 C5 C7 2.6(10)
C3 C4 C5 C7 -175.5(6)
C10 C4 C5 C6 179.7(6)
C3 C4 C5 C6 1.7(7)
C7 C5 C6 C11 -58.1(10)
C4 C5 C6 C11 125.0(6)
C7 C5 C6 C2 174.9(7)
C4 C5 C6 C2 -2.0(7)
C1 C2 C6 C11 36.6(10)
C3 C2 C6 C11 -123.4(7)
Pd1 C2 C6 C11 -44.0(8)
C1 C2 C6 C5 161.5(6)
C3 C2 C6 C5 1.6(7)
Pd1 C2 C6 C5 81.0(6)
C4 C5 C7 C8 -2.0(11)
C6 C5 C7 C8 -178.6(7)
C5 C7 C8 C9 0.1(13)
C7 C8 C9 C10 1.4(13)
C8 C9 C10 C4 -0.9(11)
C5 C4 C10 C9 -1.0(11)
C3 C4 C10 C9 176.5(7)
C2 C3 C12 C13 -142.5(6)
C4 C3 C12 C13 60.4(8)
Pd1 C3 C12 C13 -71.5(6)
C2 C3 C12 C17 37.2(9)
C4 C3 C12 C17 -119.9(7)
Pd1 C3 C12 C17 108.2(5)
C17 C12 C13 C14 0.2(10)
C3 C12 C13 C14 179.9(6)
C12 C13 C14 C15 2.1(11)
C13 C14 C15 C16 -2.1(13)
C14 C15 C16 C17 0.0(13)
C13 C12 C17 C16 -2.2(10)
C3 C12 C17 C16 178.1(6)
C15 C16 C17 C12 2.2(12)
C2 C1 C18 C19 -177.8(8)
Pd1 C1 C18 C19 12.3(11)
C2 C1 C18 C26 4.7(14)
Pd1 C1 C18 C26 -165.2(6)
C1 C18 C19 C24 66.7(9)
C26 C18 C19 C24 -115.6(8)
C1 C18 C19 C20 -111.8(8)
C26 C18 C19 C20 65.8(9)
C24 C19 C20 C21 -0.2(11)
C18 C19 C20 C21 178.4(6)
C19 C20 C21 C22 2.3(13)
C20 C21 C22 C23 -3.5(12)
C20 C21 C22 C25 177.3(7)
C21 C22 C23 C24 2.8(13)
C25 C22 C23 C24 -177.9(8)
C20 C19 C24 C23 -0.4(12)
C18 C19 C24 C23 -179.1(7)
C22 C23 C24 C19 -0.9(14)
C1 C18 C26 C31 -171.8(7)
C19 C18 C26 C31 10.5(10)
C1 C18 C26 C27 11.0(11)
C19 C18 C26 C27 -166.7(7)
C31 C26 C27 C28 -0.9(12)
C18 C26 C27 C28 176.4(7)
C26 C27 C28 C29 -0.7(13)
C27 C28 C29 C30 1.2(14)
C27 C28 C29 C32 -178.3(8)
C28 C29 C30 C31 -0.2(16)
C32 C29 C30 C31 179.3(9)
C27 C26 C31 C30 1.9(12)
C18 C26 C31 C30 -175.5(8)
C29 C30 C31 C26 -1.4(16)
C34 Pd2 C33 C50 -176.2(10)
C35 Pd2 C33 C50 155.9(8)
Cl1 Pd2 C33 C50 -11.0(8)
Cl2 Pd2 C33 C50 179.0(5)
C35 Pd2 C33 C34 -27.9(3)
Cl1 Pd2 C33 C34 165.1(3)
Cl2 Pd2 C33 C34 -4.8(9)
C50 C33 C34 C35 -132.5(9)
Pd2 C33 C34 C35 51.6(5)
C50 C33 C34 C38 67.5(13)
Pd2 C33 C34 C38 -108.4(6)
C50 C33 C34 Pd2 175.9(11)
C33 Pd2 C34 C35 -134.4(5)
Cl1 Pd2 C34 C35 -160.3(3)
Cl2 Pd2 C34 C35 44.0(4)
C35 Pd2 C34 C33 134.4(5)
Cl1 Pd2 C34 C33 -25.9(5)
Cl2 Pd2 C34 C33 178.4(3)
C33 Pd2 C34 C38 120.7(6)
C35 Pd2 C34 C38 -104.9(6)
Cl1 Pd2 C34 C38 94.8(5)
Cl2 Pd2 C34 C38 -60.9(5)
C33 C34 C35 C36 -159.3(5)
C38 C34 C35 C36 3.7(7)
Pd2 C34 C35 C36 -110.6(4)
C33 C34 C35 C44 38.7(8)
C38 C34 C35 C44 -158.3(5)
Pd2 C34 C35 C44 87.4(5)
C33 C34 C35 Pd2 -48.7(5)
C38 C34 C35 Pd2 114.3(5)
C33 Pd2 C35 C34 28.8(4)
Cl1 Pd2 C35 C34 119.1(7)
Cl2 Pd2 C35 C34 -145.1(3)
C33 Pd2 C35 C36 128.6(5)
C34 Pd2 C35 C36 99.8(5)
Cl1 Pd2 C35 C36 -141.0(6)
Cl2 Pd2 C35 C36 -45.3(4)
C33 Pd2 C35 C44 -94.7(4)
C34 Pd2 C35 C44 -123.5(5)
Cl1 Pd2 C35 C44 -4.4(10)
Cl2 Pd2 C35 C44 91.4(3)
C34 C35 C36 C42 179.6(6)
C44 C35 C36 C42 -18.7(10)
Pd2 C35 C36 C42 105.1(7)
C34 C35 C36 C37 -1.5(7)
C44 C35 C36 C37 160.3(5)
Pd2 C35 C36 C37 -75.9(5)
C42 C36 C37 C39 1.4(9)
C35 C36 C37 C39 -177.7(6)
C42 C36 C37 C38 177.8(6)
C35 C36 C37 C38 -1.2(7)
C39 C37 C38 C34 179.4(6)
C36 C37 C38 C34 3.3(7)
C39 C37 C38 C43 -54.6(9)
C36 C37 C38 C43 129.3(6)
C35 C34 C38 C37 -4.3(7)
C33 C34 C38 C37 157.2(6)
Pd2 C34 C38 C37 76.7(6)
C35 C34 C38 C43 -130.6(6)
C33 C34 C38 C43 30.8(9)
Pd2 C34 C38 C43 -49.6(7)
C36 C37 C39 C40 -1.4(10)
C38 C37 C39 C40 -177.1(7)
C37 C39 C40 C41 1.3(11)
C39 C40 C41 C42 -1.2(11)
C37 C36 C42 C41 -1.2(9)
C35 C36 C42 C41 177.6(6)
C40 C41 C42 C36 1.1(10)
C34 C35 C44 C49 35.1(9)
C36 C35 C44 C49 -123.6(7)
Pd2 C35 C44 C49 106.3(6)
C34 C35 C44 C45 -145.4(6)
C36 C35 C44 C45 55.9(8)
Pd2 C35 C44 C45 -74.1(6)
C49 C44 C45 C46 0.3(10)
C35 C44 C45 C46 -179.3(6)
C44 C45 C46 C47 0.1(12)
C45 C46 C47 C48 -0.7(12)
C46 C47 C48 C49 1.1(12)
C47 C48 C49 C44 -0.8(12)
C45 C44 C49 C48 0.1(11)
C35 C44 C49 C48 179.7(6)
C34 C33 C50 C58 9.6(14)
Pd2 C33 C50 C58 -176.7(5)
C34 C33 C50 C51 -171.5(9)
Pd2 C33 C50 C51 2.2(11)
C33 C50 C51 C52 -97.7(8)
C58 C50 C51 C52 81.3(8)
C33 C50 C51 C56 81.4(8)
C58 C50 C51 C56 -99.6(8)
C56 C51 C52 C53 -4.8(11)
C50 C51 C52 C53 174.3(7)
C51 C52 C53 C54 5.1(14)
C52 C53 C54 C55 -2.1(13)
C52 C53 C54 C57 178.6(8)
C53 C54 C55 C56 -1.0(13)
C57 C54 C55 C56 178.3(8)
C54 C55 C56 C51 1.0(12)
C52 C51 C56 C55 1.9(11)
C50 C51 C56 C55 -177.2(6)
C33 C50 C58 C59 12.1(10)
C51 C50 C58 C59 -166.8(6)
C33 C50 C58 C63 -166.3(7)
C51 C50 C58 C63 14.7(9)
C63 C58 C59 C60 0.3(10)
C50 C58 C59 C60 -178.2(6)
C58 C59 C60 C61 -0.2(12)
C59 C60 C61 C62 0.1(12)
C59 C60 C61 C64 -179.6(7)
C60 C61 C62 C63 -0.2(14)
C64 C61 C62 C63 179.6(8)
C59 C58 C63 C62 -0.3(11)
C50 C58 C63 C62 178.2(7)
C61 C62 C63 C58 0.3(14)
